data_7250232
loop_
_publ_author_name
'Chuskit, Stanzin'
'Kumar, Sunil'
'Das, Dinabandhu'

_publ_section_title
;
 Polymorphism in novel symmetric and asymmetric bis-hydrazone derivatives
;
_journal_issue 20
_journal_name_full CrystEngComm
_journal_page_first 3247
_journal_page_last 3256
_journal_paper_doi 10.1039/D5CE00242G
_journal_volume 27
_journal_year 2025
_chemical_formula_sum 'C38 H42 I2 N6'
_chemical_formula_weight 836.57
_space_group_crystal_system triclinic
_space_group_IT_number 2
_space_group_name_Hall '-P 1'
_space_group_name_H-M_alt 'P -1'
_atom_sites_solution_hydrogens mixed
_audit_creation_method SHELXL-2019/3
_audit_update_record
;
2025-02-18 deposited with the CCDC.	2025-04-08 downloaded from the CCDC.
;
_cell_angle_alpha 105.644(3)
_cell_angle_beta 95.194(3)
_cell_angle_gamma 90.202(3)
_cell_formula_units_Z 2
_cell_length_a 11.4420(9)
_cell_length_b 11.5769(9)
_cell_length_c 14.7255(12)
_cell_measurement_reflns_used 9852
_cell_measurement_temperature 298(2)
_cell_measurement_theta_max 27.56
_cell_measurement_theta_min 2.40
_cell_volume 1869.8(3)
_computing_cell_refinement 'Bruker SAINT'
_computing_data_collection 'Bruker APEX3'
_computing_data_reduction 'Bruker SAINT'
_computing_molecular_graphics 'Xseed-2017 (Barbour, 2017)'
_computing_structure_refinement 'SHELXL-2019/2 (Sheldrick, 2019)'
_computing_structure_solution 'SHELXT 2018/2 (Sheldrick, 2018)'
_diffrn_ambient_temperature 298(2)
_diffrn_measured_fraction_theta_full 0.995
_diffrn_measured_fraction_theta_max 0.994
_diffrn_measurement_device_type 'Bruker APEX-III Photon-II detector'
_diffrn_measurement_method 'phi and omega scan'
_diffrn_radiation_type MoK\a
_diffrn_radiation_wavelength 0.71073
_diffrn_reflns_av_R_equivalents 0.0291
_diffrn_reflns_av_unetI/netI 0.0206
_diffrn_reflns_Laue_measured_fraction_full 0.995
_diffrn_reflns_Laue_measured_fraction_max 0.994
_diffrn_reflns_limit_h_max 15
_diffrn_reflns_limit_h_min -15
_diffrn_reflns_limit_k_max 15
_diffrn_reflns_limit_k_min -15
_diffrn_reflns_limit_l_max 19
_diffrn_reflns_limit_l_min -19
_diffrn_reflns_number 56555
_diffrn_reflns_point_group_measured_fraction_full 0.995
_diffrn_reflns_point_group_measured_fraction_max 0.994
_diffrn_reflns_theta_full 25.000
_diffrn_reflns_theta_max 28.397
_diffrn_reflns_theta_min 2.188
_diffrn_source microfocus
_exptl_absorpt_coefficient_mu 1.716
_exptl_absorpt_correction_T_max 0.7457
_exptl_absorpt_correction_T_min 0.6643
_exptl_absorpt_correction_type multi-scan
_exptl_absorpt_process_details SADABS
_exptl_crystal_colour Red
_exptl_crystal_density_diffrn 1.486
_exptl_crystal_density_meas ?
_exptl_crystal_description block
_exptl_crystal_F_000 836
_exptl_crystal_size_max 0.186
_exptl_crystal_size_mid 0.180
_exptl_crystal_size_min 0.092
_refine_diff_density_max 2.983
_refine_diff_density_min -2.167
_refine_diff_density_rms 0.097
_refine_ls_extinction_method none
_refine_ls_goodness_of_fit_ref 1.035
_refine_ls_hydrogen_treatment mixed
_refine_ls_matrix_type full
_refine_ls_number_parameters 437
_refine_ls_number_reflns 9351
_refine_ls_number_restraints 0
_refine_ls_restrained_S_all 1.035
_refine_ls_R_factor_all 0.0886
_refine_ls_R_factor_gt 0.0626
_refine_ls_shift/su_max 0.001
_refine_ls_shift/su_mean 0.000
_refine_ls_structure_factor_coef Fsqd
_refine_ls_weighting_details 'w=1/[\s^2^(Fo^2^)+(0.0817P)^2^+4.4107P] where P=(Fo^2^+2Fc^2^)/3'
_refine_ls_weighting_scheme calc
_refine_ls_wR_factor_gt 0.1676
_refine_ls_wR_factor_ref 0.1932
_reflns_Friedel_coverage 0.000
_reflns_number_gt 6559
_reflns_number_total 9351
_reflns_threshold_expression 'I > 2\s(I)'
_cod_data_source_file d5ce00242g2.cif
_cod_data_source_block EIBHB-III
_cod_depositor_comments
;
The following automatic conversions were performed:

data item '_exptl_crystal_density_meas' value 'not measured' was
changed to '?' -- the value is perceived as not measured.

Automatic conversion script
Id: cif_fix_values 8170 2020-07-09 18:12:32Z antanas 

 Adding full bibliography for 7250229--7250245.cif.
;
_cod_database_code 7250232
_shelx_shelxl_version_number 2019/3
_shelx_space_group_comment
;
The symmetry employed for this shelxl refinement is uniquely defined
by the following loop, which should always be used as a source of
symmetry information in preference to the above space-group names.
They are only intended as comments.
;
_shelx_estimated_absorpt_t_min 0.741
_shelx_estimated_absorpt_t_max 0.858

loop_
_space_group_symop_operation_xyz
'x, y, z'
'-x, -y, -z'

loop_
_atom_site_label
_atom_site_type_symbol
_atom_site_fract_x
_atom_site_fract_y
_atom_site_fract_z
_atom_site_U_iso_or_equiv
_atom_site_adp_type
_atom_site_occupancy
_atom_site_site_symmetry_order
_atom_site_calc_flag
_atom_site_refinement_flags_posn
_atom_site_refinement_flags_adp
_atom_site_refinement_flags_occupancy
_atom_site_disorder_assembly
_atom_site_disorder_group
I2 I 0.77427(4) 1.49097(4) 1.10270(3) 0.08857(19) Uani 1 1 d . . . . .
I1 I -0.03497(3) 1.02686(6) 0.75467(4) 0.1095(2) Uani 1 1 d . . . . .
N1 N 0.5784(3) 1.0470(3) 0.6881(3) 0.0456(8) Uani 1 1 d . . . . .
N2 N 0.5146(3) 0.9613(3) 0.6150(2) 0.0435(7) Uani 1 1 d . . . . .
N3 N 0.5728(3) 0.7223(3) 0.4267(2) 0.0443(7) Uani 1 1 d . . . . .
N4 N 0.5072(3) 0.6317(3) 0.3600(2) 0.0462(8) Uani 1 1 d . . . . .
C29 C 0.4767(4) 0.4305(3) 0.2743(3) 0.0418(8) Uani 1 1 d . . . . .
N5 N 0.9411(4) 0.4017(4) 0.5661(3) 0.0624(10) Uani 1 1 d . . . . .
C18 C 0.5453(4) 0.5238(3) 0.3479(3) 0.0407(8) Uani 1 1 d . . . . .
C22 C 0.8438(4) 0.4294(4) 0.5142(3) 0.0479(9) Uani 1 1 d . . . . .
C15 C 0.5768(3) 0.8943(3) 0.5547(3) 0.0410(8) Uani 1 1 d . . . . .
C7 C 0.5125(3) 1.1080(4) 0.7490(3) 0.0417(8) Uani 1 1 d . . . . .
C8 C 0.5713(4) 1.2022(4) 0.8292(3) 0.0445(9) Uani 1 1 d . . . . .
C21 C 0.7582(4) 0.5081(4) 0.5567(3) 0.0501(10) Uani 1 1 d . . . . .
H21 H 0.765817 0.540730 0.622052 0.060 Uiso 1 1 calc R U . . .
C19 C 0.6463(4) 0.4904(4) 0.4053(3) 0.0424(8) Uani 1 1 d . . . . .
C16 C 0.5103(3) 0.7989(3) 0.4812(3) 0.0402(8) Uani 1 1 d . . . . .
C30 C 0.4034(4) 0.4596(4) 0.2038(3) 0.0496(10) Uani 1 1 d . . . . .
H30 H 0.404364 0.538381 0.199798 0.060 Uiso 1 1 calc R U . . .
C32 C 0.3243(4) 0.2569(4) 0.1428(3) 0.0543(11) Uani 1 1 d . . . . .
C34 C 0.4712(4) 0.3111(4) 0.2776(3) 0.0494(10) Uani 1 1 d . . . . .
H34 H 0.518595 0.287606 0.323770 0.059 Uiso 1 1 calc R U . . .
C20 C 0.6639(4) 0.5376(4) 0.5036(3) 0.0452(9) Uani 1 1 d . . . . .
H20 H 0.609996 0.590761 0.534032 0.054 Uiso 1 1 calc R U . . .
C4 C 0.3832(4) 1.0870(4) 0.7460(3) 0.0448(9) Uani 1 1 d . . . . .
N6 N 0.2493(5) 0.1724(4) 0.0781(4) 0.0781(14) Uani 1 1 d . . . . .
C10 C 0.7458(4) 1.3181(4) 0.9068(3) 0.0545(10) Uani 1 1 d . . . . .
H10 H 0.824103 1.339563 0.906128 0.065 Uiso 1 1 calc R U . . .
C9 C 0.6879(4) 1.2364(4) 0.8295(3) 0.0486(9) Uani 1 1 d . . . . .
H9 H 0.727770 1.203522 0.776631 0.058 Uiso 1 1 calc R U . . .
C3 C 0.3392(4) 0.9792(4) 0.7536(4) 0.0578(11) Uani 1 1 d . . . . .
H3 H 0.390064 0.918157 0.758389 0.069 Uiso 1 1 calc R U . . .
C24 C 0.7296(4) 0.4106(4) 0.3635(3) 0.0460(9) Uani 1 1 d . . . . .
H24 H 0.720431 0.376353 0.298379 0.055 Uiso 1 1 calc R U . . .
C31 C 0.3297(5) 0.3769(4) 0.1398(3) 0.0570(11) Uani 1 1 d . . . . .
H31 H 0.282637 0.400693 0.093572 0.068 Uiso 1 1 calc R U . . .
C23 C 0.8247(4) 0.3810(4) 0.4158(3) 0.0486(9) Uani 1 1 d . . . . .
H23 H 0.878051 0.327322 0.385054 0.058 Uiso 1 1 calc R U . . .
C11 C 0.6868(4) 1.3675(4) 0.9845(3) 0.0535(10) Uani 1 1 d . . . . .
C5 C 0.3062(4) 1.1759(5) 0.7373(4) 0.0590(11) Uani 1 1 d . . . . .
H5 H 0.334976 1.248669 0.731662 0.071 Uiso 1 1 calc R U . . .
C17 C 0.3796(4) 0.7907(4) 0.4777(4) 0.0522(10) Uani 1 1 d . . . . .
H17A H 0.346603 0.767691 0.412928 0.078 Uiso 1 1 calc R U . . .
H17B H 0.350712 0.867341 0.509484 0.078 Uiso 1 1 calc R U . . .
H17C H 0.357581 0.731836 0.508623 0.078 Uiso 1 1 calc R U . . .
C33 C 0.3968(4) 0.2270(4) 0.2137(4) 0.0544(11) Uani 1 1 d . . . . .
H33 H 0.395122 0.148401 0.218262 0.065 Uiso 1 1 calc R U . . .
C1 C 0.1448(4) 1.0517(6) 0.7461(4) 0.0645(14) Uani 1 1 d . . . . .
C2 C 0.2191(5) 0.9615(5) 0.7541(4) 0.0699(15) Uani 1 1 d . . . . .
H2 H 0.189425 0.889155 0.759718 0.084 Uiso 1 1 calc R U . . .
C26 C 1.0171(5) 0.3077(6) 0.5246(5) 0.0699(14) Uani 1 1 d . . . . .
C6 C 0.1872(5) 1.1575(6) 0.7369(4) 0.0689(14) Uani 1 1 d . . . . .
H6 H 0.135740 1.217414 0.730400 0.083 Uiso 1 1 calc R U . . .
C14 C 0.7072(4) 0.9015(5) 0.5554(4) 0.0719(16) Uani 1 1 d . . . . .
H14A H 0.736138 0.978876 0.593675 0.108 Uiso 1 1 calc R U . . .
H14B H 0.727709 0.890061 0.491817 0.108 Uiso 1 1 calc R U . . .
H14C H 0.741607 0.840208 0.581068 0.108 Uiso 1 1 calc R U . . .
C13 C 0.5138(5) 1.2566(5) 0.9088(4) 0.0641(13) Uani 1 1 d . . . . .
H13 H 0.434917 1.237560 0.909611 0.077 Uiso 1 1 calc R U . . .
C12 C 0.5712(5) 1.3381(5) 0.9860(4) 0.0662(14) Uani 1 1 d . . . . .
H12 H 0.531786 1.372791 1.038804 0.079 Uiso 1 1 calc R U . . .
C28 C 0.9632(5) 0.4591(7) 0.6666(4) 0.0734(15) Uani 1 1 d . . . . .
C25 C 0.9686(6) 0.1816(6) 0.5105(5) 0.0827(17) Uani 1 1 d . . . . .
H25A H 0.948250 0.172088 0.569982 0.124 Uiso 1 1 calc R U . . .
H25B H 1.026829 0.124785 0.486570 0.124 Uiso 1 1 calc R U . . .
H25C H 0.899874 0.167903 0.466046 0.124 Uiso 1 1 calc R U . . .
C36 C 0.1712(7) 0.2038(7) 0.0096(6) 0.106(3) Uani 1 1 d . . . . .
H36A H 0.153816 0.133356 -0.043362 0.128 Uiso 1 1 calc R U . . .
H36B H 0.209808 0.263262 -0.013818 0.128 Uiso 1 1 calc R U . . .
C38 C 0.2546(7) 0.0460(6) 0.0769(5) 0.0856(19) Uani 1 1 d . . . . .
H38A H 0.273330 0.039832 0.141010 0.103 Uiso 1 1 calc R U . . .
H38B H 0.178338 0.007150 0.053595 0.103 Uiso 1 1 calc R U . . .
C27 C 0.9004(6) 0.3997(7) 0.7271(5) 0.0862(18) Uani 1 1 d . . . . .
H27A H 0.817232 0.402919 0.712397 0.129 Uiso 1 1 calc R U . . .
H27B H 0.920932 0.440568 0.792598 0.129 Uiso 1 1 calc R U . . .
H27C H 0.922748 0.317537 0.715177 0.129 Uiso 1 1 calc R U . . .
C35 C 0.0591(10) 0.2524(12) 0.0448(12) 0.200(7) Uani 1 1 d . . . . .
H35A H 0.008373 0.187662 0.047914 0.300 Uiso 1 1 calc R U . . .
H35B H 0.021812 0.294327 0.002525 0.300 Uiso 1 1 calc R U . . .
H35C H 0.074598 0.306795 0.106854 0.300 Uiso 1 1 calc R U . . .
C37 C 0.3407(13) -0.0141(9) 0.0185(7) 0.151(5) Uani 1 1 d . . . . .
H37A H 0.341582 0.016515 -0.035888 0.227 Uiso 1 1 calc R U . . .
H37B H 0.321898 -0.098610 -0.001822 0.227 Uiso 1 1 calc R U . . .
H37C H 0.416527 -0.000722 0.053798 0.227 Uiso 1 1 calc R U . . .
H8 H 1.035(7) 0.305(7) 0.448(6) 0.11(2) Uiso 1 1 d . . . . .
H1 H 1.098(6) 0.322(6) 0.562(5) 0.081(18) Uiso 1 1 d . . . . .
H29B H 1.053(6) 0.449(6) 0.682(5) 0.09(2) Uiso 1 1 d . . . . .
H28A H 0.939(6) 0.551(7) 0.697(5) 0.10(2) Uiso 1 1 d . . . . .

loop_
_atom_site_aniso_label
_atom_site_aniso_U_11
_atom_site_aniso_U_22
_atom_site_aniso_U_33
_atom_site_aniso_U_23
_atom_site_aniso_U_13
_atom_site_aniso_U_12
I2 0.1010(4) 0.0834(3) 0.0598(2) -0.00844(19) -0.0193(2) -0.0142(2)
I1 0.0413(2) 0.1820(6) 0.0970(4) 0.0240(4) 0.0064(2) -0.0169(3)
N1 0.0408(17) 0.0421(17) 0.0460(18) -0.0015(14) 0.0034(14) -0.0011(14)
N2 0.0373(16) 0.0415(17) 0.0455(18) 0.0019(14) 0.0024(14) -0.0017(13)
N3 0.0458(18) 0.0383(16) 0.0443(18) 0.0054(14) -0.0009(14) 0.0033(14)
N4 0.0510(19) 0.0392(17) 0.0416(18) 0.0016(14) -0.0032(15) 0.0026(14)
C29 0.045(2) 0.0399(19) 0.0365(19) 0.0038(15) 0.0008(16) 0.0044(16)
N5 0.053(2) 0.076(3) 0.056(2) 0.016(2) -0.0065(18) 0.005(2)
C18 0.044(2) 0.0401(19) 0.0357(18) 0.0062(15) 0.0036(15) 0.0022(15)
C22 0.046(2) 0.050(2) 0.047(2) 0.0133(18) -0.0011(18) -0.0032(18)
C15 0.0370(18) 0.0365(18) 0.047(2) 0.0083(16) 0.0010(16) 0.0015(15)
C7 0.0369(19) 0.0419(19) 0.043(2) 0.0066(16) 0.0030(15) 0.0012(15)
C8 0.042(2) 0.043(2) 0.043(2) 0.0022(16) 0.0040(16) -0.0001(16)
C21 0.061(3) 0.048(2) 0.038(2) 0.0085(17) -0.0047(18) -0.0071(19)
C19 0.045(2) 0.0401(19) 0.0392(19) 0.0061(15) 0.0016(16) 0.0013(16)
C16 0.0421(19) 0.0335(17) 0.043(2) 0.0075(15) 0.0002(16) 0.0004(15)
C30 0.058(3) 0.043(2) 0.044(2) 0.0073(17) -0.0040(19) 0.0091(18)
C32 0.052(2) 0.053(2) 0.050(2) 0.0032(19) -0.0074(19) 0.0030(19)
C34 0.054(2) 0.044(2) 0.045(2) 0.0077(17) -0.0064(18) 0.0019(18)
C20 0.053(2) 0.042(2) 0.0379(19) 0.0058(16) 0.0028(17) 0.0022(17)
C4 0.0378(19) 0.049(2) 0.042(2) 0.0034(17) 0.0039(16) 0.0000(16)
N6 0.078(3) 0.066(3) 0.078(3) 0.010(2) -0.026(3) -0.004(2)
C10 0.047(2) 0.057(3) 0.054(3) 0.008(2) -0.0020(19) -0.0051(19)
C9 0.041(2) 0.053(2) 0.046(2) 0.0038(18) 0.0070(17) 0.0023(17)
C3 0.050(2) 0.054(3) 0.066(3) 0.009(2) 0.010(2) -0.001(2)
C24 0.049(2) 0.046(2) 0.038(2) 0.0052(16) 0.0042(17) 0.0032(17)
C31 0.063(3) 0.055(3) 0.047(2) 0.008(2) -0.012(2) 0.008(2)
C23 0.041(2) 0.054(2) 0.049(2) 0.0102(19) 0.0052(17) 0.0035(18)
C11 0.062(3) 0.047(2) 0.044(2) 0.0014(18) -0.0070(19) -0.0007(19)
C5 0.046(2) 0.066(3) 0.067(3) 0.021(2) 0.008(2) 0.010(2)
C17 0.043(2) 0.046(2) 0.060(3) 0.0022(19) 0.0026(19) -0.0049(17)
C33 0.061(3) 0.039(2) 0.057(3) 0.0064(19) -0.004(2) -0.0002(19)
C1 0.034(2) 0.099(4) 0.049(3) 0.003(3) 0.0016(18) -0.003(2)
C2 0.063(3) 0.071(3) 0.069(3) 0.007(3) 0.012(3) -0.022(3)
C26 0.047(3) 0.089(4) 0.075(4) 0.028(3) -0.006(2) 0.008(3)
C6 0.045(3) 0.092(4) 0.072(3) 0.025(3) 0.007(2) 0.013(3)
C14 0.038(2) 0.068(3) 0.085(4) -0.020(3) 0.001(2) 0.002(2)
C13 0.050(3) 0.073(3) 0.055(3) -0.008(2) 0.010(2) -0.004(2)
C12 0.060(3) 0.072(3) 0.052(3) -0.010(2) 0.012(2) 0.000(2)
C28 0.059(3) 0.097(5) 0.064(3) 0.027(3) -0.015(3) -0.008(3)
C25 0.077(4) 0.082(4) 0.089(4) 0.024(3) 0.007(3) 0.018(3)
C36 0.105(6) 0.086(4) 0.101(5) 0.000(4) -0.057(5) -0.005(4)
C38 0.102(5) 0.071(4) 0.071(4) 0.005(3) -0.015(3) -0.027(3)
C27 0.081(4) 0.099(5) 0.084(4) 0.032(4) 0.012(3) 0.007(4)
C35 0.099(8) 0.175(12) 0.264(17) -0.022(12) -0.055(9) 0.045(8)
C37 0.257(15) 0.104(7) 0.090(6) 0.021(5) 0.018(8) 0.042(8)

loop_
_atom_type_symbol
_atom_type_description
_atom_type_scat_dispersion_real
_atom_type_scat_dispersion_imag
_atom_type_scat_source
C C 0.0033 0.0016 'International Tables Vol C Tables 4.2.6.8 and 6.1.1.4'
H H 0.0000 0.0000 'International Tables Vol C Tables 4.2.6.8 and 6.1.1.4'
I I -0.4742 1.8119 'International Tables Vol C Tables 4.2.6.8 and 6.1.1.4'
N N 0.0061 0.0033 'International Tables Vol C Tables 4.2.6.8 and 6.1.1.4'

loop_
_geom_angle_atom_site_label_1
_geom_angle_atom_site_label_2
_geom_angle_atom_site_label_3
_geom_angle
_geom_angle_site_symmetry_1
_geom_angle_site_symmetry_3
_geom_angle_publ_flag
C7 N1 N2 112.5(3) . . ?
C15 N2 N1 114.9(3) . . ?
C16 N3 N4 113.9(3) . . ?
C18 N4 N3 116.4(3) . . ?
C30 C29 C34 116.3(4) . . ?
C30 C29 C18 121.1(4) . . ?
C34 C29 C18 122.2(4) . . ?
C22 N5 C26 121.3(4) . . ?
C22 N5 C28 120.7(5) . . ?
C26 N5 C28 117.7(5) . . ?
N4 C18 C29 115.2(4) . . ?
N4 C18 C19 124.6(4) . . ?
C29 C18 C19 120.1(3) . . ?
N5 C22 C23 121.7(4) . . ?
N5 C22 C21 122.2(4) . . ?
C23 C22 C21 116.1(4) . . ?
N2 C15 C16 114.9(3) . . ?
N2 C15 C14 126.3(4) . . ?
C16 C15 C14 118.7(4) . . ?
N1 C7 C8 116.9(4) . . ?
N1 C7 C4 124.6(4) . . ?
C8 C7 C4 118.5(3) . . ?
C9 C8 C13 117.4(4) . . ?
C9 C8 C7 120.9(4) . . ?
C13 C8 C7 121.6(4) . . ?
C20 C21 C22 121.4(4) . . ?
C24 C19 C20 116.4(4) . . ?
C24 C19 C18 121.5(4) . . ?
C20 C19 C18 122.1(4) . . ?
N3 C16 C15 115.6(4) . . ?
N3 C16 C17 124.4(4) . . ?
C15 C16 C17 119.9(3) . . ?
C31 C30 C29 122.7(4) . . ?
C33 C32 N6 122.0(5) . . ?
C33 C32 C31 116.7(4) . . ?
N6 C32 C31 121.3(4) . . ?
C33 C34 C29 121.5(4) . . ?
C21 C20 C19 122.3(4) . . ?
C5 C4 C3 119.1(4) . . ?
C5 C4 C7 120.5(4) . . ?
C3 C4 C7 120.4(4) . . ?
C32 N6 C36 122.0(5) . . ?
C32 N6 C38 119.9(5) . . ?
C36 N6 C38 118.0(5) . . ?
C11 C10 C9 119.4(4) . . ?
C10 C9 C8 121.3(4) . . ?
C4 C3 C2 120.2(5) . . ?
C23 C24 C19 121.9(4) . . ?
C30 C31 C32 121.0(4) . . ?
C24 C23 C22 121.9(4) . . ?
C12 C11 C10 121.0(4) . . ?
C12 C11 I2 119.3(4) . . ?
C10 C11 I2 119.7(4) . . ?
C6 C5 C4 120.4(5) . . ?
C34 C33 C32 121.7(4) . . ?
C6 C1 C2 120.8(5) . . ?
C6 C1 I1 120.3(4) . . ?
C2 C1 I1 118.8(4) . . ?
C1 C2 C3 119.4(5) . . ?
N5 C26 C25 115.1(5) . . ?
C1 C6 C5 120.0(5) . . ?
C12 C13 C8 121.4(5) . . ?
C11 C12 C13 119.4(5) . . ?
N5 C28 C27 113.8(6) . . ?
N6 C36 C35 114.2(9) . . ?
C37 C38 N6 111.4(7) . . ?

loop_
_geom_bond_atom_site_label_1
_geom_bond_atom_site_label_2
_geom_bond_distance
_geom_bond_site_symmetry_2
_geom_bond_publ_flag
I2 C11 2.100(4) . ?
I1 C1 2.096(5) . ?
N1 C7 1.287(5) . ?
N1 N2 1.398(5) . ?
N2 C15 1.282(5) . ?
N3 C16 1.291(5) . ?
N3 N4 1.390(5) . ?
N4 C18 1.296(5) . ?
C29 C30 1.389(6) . ?
C29 C34 1.397(6) . ?
C29 C18 1.472(5) . ?
N5 C22 1.380(6) . ?
N5 C26 1.435(8) . ?
N5 C28 1.448(8) . ?
C18 C19 1.484(6) . ?
C22 C23 1.401(6) . ?
C22 C21 1.411(7) . ?
C15 C16 1.474(5) . ?
C15 C14 1.493(6) . ?
C7 C8 1.481(5) . ?
C7 C4 1.493(6) . ?
C8 C9 1.390(6) . ?
C8 C13 1.395(6) . ?
C21 C20 1.373(6) . ?
C19 C24 1.396(6) . ?
C19 C20 1.397(6) . ?
C16 C17 1.493(6) . ?
C30 C31 1.371(6) . ?
C32 C33 1.392(7) . ?
C32 N6 1.394(6) . ?
C32 C31 1.404(7) . ?
C34 C33 1.383(6) . ?
C4 C5 1.381(7) . ?
C4 C3 1.381(7) . ?
N6 C36 1.409(8) . ?
N6 C38 1.461(8) . ?
C10 C11 1.372(7) . ?
C10 C9 1.381(6) . ?
C3 C2 1.389(7) . ?
C24 C23 1.374(6) . ?
C11 C12 1.368(7) . ?
C5 C6 1.378(7) . ?
C1 C6 1.361(9) . ?
C1 C2 1.372(9) . ?
C26 C25 1.514(9) . ?
C13 C12 1.377(7) . ?
C28 C27 1.491(9) . ?
C36 C35 1.483(15) . ?
C38 C37 1.425(13) . ?
